data_2100761
loop_
_publ_author_name
'Figgis, B. N.'
'Khor, L.'
'Kucharski, E. S.'
'Reynolds, P. A.'

_publ_section_title
;
 Charge density around a Jahn-Teller-distorted site:
 (ND~4~)~2~Cu(SO~4~)~2~.6D~2~O at 85 K
;
_journal_issue 2
_journal_name_full 'Acta Crystallographica Section B'
_journal_page_first 144
_journal_page_last 151
_journal_paper_doi 10.1107/S010876819101323X
_journal_volume 48
_journal_year 1992
_chemical_formula_sum 'Cu D20 N2 O14 S2'
_chemical_formula_weight 419.7
_space_group_crystal_system monoclinic
_space_group_IT_number 14
_space_group_name_Hall '-P 2yab'
_space_group_name_H-M_alt 'P 1 21/a 1'
_cell_angle_alpha 90
_cell_angle_beta 107.130(10)
_cell_angle_gamma 90
_cell_formula_units_Z 2
_cell_length_a 9.399(2)
_cell_length_b 12.673(2)
_cell_length_c 6.0710(10)
_cell_volume 691.1(2)
_diffrn_radiation_type Mo
_diffrn_radiation_wavelength 0.71069
_exptl_absorpt_coefficient_mu 2.008
_exptl_crystal_density_diffrn 2.02
_exptl_crystal_F_000 415.3
_cod_data_source_file al0504.cif
_cod_data_source_block al0504a
_cod_depositor_comments
;
 Updating space group information and adding the symmetry operation list.

 Antanas Vaitkus,
 2018-06-17

 Correcting the summary chemical formula by changing it from 'Cu D20 N4 O14 S2'
 to 'Cu D20 N2 O14 S2'.

 Antanas Vaitkus,
 2018-06-17
;
_cod_original_cell_volume 691.1(4)
_cod_original_sg_symbol_H-M 'P 21/a'
_cod_original_formula_sum 'Cu1 D20 N4 O14 S2'
_cod_database_code 2100761

loop_
_space_group_symop_id
_space_group_symop_operation_xyz
1 x,y,z
2 -x+1/2,y+1/2,-z
3 -x,-y,-z
4 x+1/2,-y+1/2,z

loop_
_atom_site_label
_atom_site_fract_x
_atom_site_fract_y
_atom_site_fract_z
_atom_site_U_iso_or_equiv
Cu .0 .0 .0 .0076
S .387000(10) .143780(10) .74928(2) .0065
O(3) .38047(2) .23885(2) .60633(4) .0120
O(4) .52770(3) .08741(2) .77513(4) .0128
O(5) .26122(3) .07345(2) .63017(4) .0105
O(6) .37304(2) .17335(2) .97822(5) .0119
O(7) .15161(3) .10730(3) .16490(5) .0125
O(8) -.18073(4) .11191(2) .05034(5) .0131
O(9) .00960(3) -.06605(2) .29598(4) .0111
N .12594(4) .36442(3) .37757(5) .0134
D(11) .0580(10) .3500(10) .264(2) .0209
D(12) .1900(10) .3170(10) .4130(10) .0191
D(13) .0900(10) .3720(10) .4830(10) .0204
D(14) .1670(10) .4180(10) .3580(10) .0242
D(15) .1920(10) .0940(10) .304(2) .0043
D(16) .2210(10) .1220(10) .1110(10) .0052
D(17) -.2640(10) .1040(10) -.0270(10) .0104
D(18) -.1640(10) .1730(10) .0340(10) .0078
D(19) -.0710(10) -.0660(10) .3210(10) .0057
D(20) .0380(10) -.1290(10) .3130(10) .0055

loop_
_geom_bond_atom_site_label_1
_geom_bond_atom_site_label_2
_geom_bond_distance
Cu O(7) 2.0104(4)
Cu O(8) 2.3013(5)
Cu O(9) 1.9602(3)
O(7) D(15) 0.840(10)
O(7) D(16) 0.830(10)
O(8) D(17) 0.800(10)
O(8) D(18) 0.810(10)
O(9) D(19) 0.820(10)
O(9) D(20) 0.840(10)
S O(3) 1.4755(3)
S O(4) 1.4702(4)
S O(5) 1.4871(3)
S O(6) 1.4822(4)
N D(11) 0.810(10)
N D(12) 0.830(10)
N D(13) 0.810(10)
N D(14) 0.800(10)
